data_7135367
loop_
_publ_author_name
'Ahashan, Sk Jubayar'
'Maji, Kousik'
'Kabir, Syed Ramizul'
'Dash, Jyotirmayee'

_publ_section_title
;
 Synthesis of thieno[2,3-<i>b</i>]indoles by Cloke-Wilson rearrangement of
 spiro donor-acceptor cyclopropanes.
;
_journal_issue 12
_journal_name_full 'Chemical communications (Cambridge, England)'
_journal_page_first 3861
_journal_page_last 3865
_journal_paper_doi 10.1039/d5cc06215b
_journal_volume 62
_journal_year 2026
_chemical_formula_moiety 'C18 H15 N O S'
_chemical_formula_sum 'C18 H15 N O S'
_chemical_formula_weight 293.37
_space_group_crystal_system orthorhombic
_space_group_IT_number 19
_space_group_name_Hall 'P 2ac 2ab'
_space_group_name_H-M_alt 'P 21 21 21'
_atom_sites_solution_hydrogens geom
_atom_sites_solution_primary dual
_audit_creation_date 2026-01-16
_audit_creation_method
;
Olex2 1.5
(compiled 2022.04.07 svn.rca3783a0 for OlexSys, GUI svn.r6498)
;
_audit_update_record
;
2026-01-16 deposited with the CCDC.	2026-01-21 downloaded from the CCDC.
;
_cell_angle_alpha 90
_cell_angle_beta 90
_cell_angle_gamma 90
_cell_formula_units_Z 4
_cell_length_a 5.52230(10)
_cell_length_b 8.7061(3)
_cell_length_c 29.2709(9)
_cell_measurement_reflns_used 9985
_cell_measurement_temperature 159.91
_cell_measurement_theta_max 33.77
_cell_measurement_theta_min 2.72
_cell_volume 1407.28(7)
_computing_cell_refinement 'SAINT V8.38A (Bruker, 2018)'
_computing_data_collection 'Bruker D8 venture'
_computing_data_reduction 'SAINT V8.38A (Bruker, 2018)'
_computing_molecular_graphics 'Olex2 1.5 (Dolomanov et al., 2009)'
_computing_publication_material 'Olex2 1.5 (Dolomanov et al., 2009)'
_computing_structure_refinement 'XL  (Sheldrick, 2008)'
_computing_structure_solution 'SHELXT 2014/5 (Sheldrick, 2014)'
_diffrn_ambient_temperature 159.91
_diffrn_detector 'Bruker APEX2 area detector'
_diffrn_detector_area_resol_mean 7.9
_diffrn_detector_type 'CCD area detector'
_diffrn_measured_fraction_theta_full 0.981
_diffrn_measured_fraction_theta_max 0.909
_diffrn_measurement_device 'three-circle diffractometer'
_diffrn_measurement_device_type 'Bruker SMART APEX2 area detector'
_diffrn_measurement_method '\w and \f scans'
_diffrn_radiation_monochromator 'mirror optics'
_diffrn_radiation_probe x-ray
_diffrn_radiation_type MoK\a
_diffrn_radiation_wavelength 0.71073
_diffrn_reflns_av_R_equivalents 0.0628
_diffrn_reflns_av_unetI/netI 0.0558
_diffrn_reflns_Laue_measured_fraction_full 0.981
_diffrn_reflns_Laue_measured_fraction_max 0.909
_diffrn_reflns_limit_h_max 8
_diffrn_reflns_limit_h_min -8
_diffrn_reflns_limit_k_max 13
_diffrn_reflns_limit_k_min -10
_diffrn_reflns_limit_l_max 43
_diffrn_reflns_limit_l_min -46
_diffrn_reflns_number 19513
_diffrn_reflns_point_group_measured_fraction_full 0.985
_diffrn_reflns_point_group_measured_fraction_max 0.862
_diffrn_reflns_theta_full 25.242
_diffrn_reflns_theta_max 34.747
_diffrn_reflns_theta_min 2.722
_diffrn_source 'microfocus sealed X-ray tube'
_diffrn_source_current 1.0
_diffrn_source_power 0.05
_diffrn_source_target Mo
_diffrn_source_type 'Incoatec I\ms'
_diffrn_source_voltage 50.0
_diffrn_standards_number 0
_exptl_absorpt_coefficient_mu 0.228
_exptl_absorpt_correction_T_max 0.7468
_exptl_absorpt_correction_T_min 0.4559
_exptl_absorpt_correction_type multi-scan
_exptl_absorpt_process_details
;
SADABS-2016/2 (Bruker,2016/2) was used for absorption correction.
wR2(int) was 0.1493 before and 0.0960 after correction.
The Ratio of minimum to maximum transmission is 0.6105.
The \l/2 correction factor is Not present.
;
_exptl_crystal_colour 'clear whiteish'
_exptl_crystal_colour_lustre clear
_exptl_crystal_colour_modifier whiteish
_exptl_crystal_density_diffrn 1.385
_exptl_crystal_description needle
_exptl_crystal_F_000 616
_exptl_crystal_preparation 'SLOW EVAPORATION FROM DICHLOROMETHANE'
_exptl_crystal_size_max 0.15
_exptl_crystal_size_mid 0.1
_exptl_crystal_size_min 0.1
_refine_diff_density_max 0.478
_refine_diff_density_min -0.488
_refine_diff_density_rms 0.060
_refine_ls_abs_structure_details
;
 Flack x determined using 1721 quotients [(I+)-(I-)]/[(I+)+(I-)]
 (Parsons, Flack and Wagner, Acta Cryst. B69 (2013) 249-259).
;
_refine_ls_abs_structure_Flack 0.05(3)
_refine_ls_extinction_method none
_refine_ls_goodness_of_fit_ref 1.062
_refine_ls_hydrogen_treatment constr
_refine_ls_matrix_type full
_refine_ls_number_parameters 192
_refine_ls_number_reflns 5240
_refine_ls_number_restraints 0
_refine_ls_restrained_S_all 1.062
_refine_ls_R_factor_all 0.0522
_refine_ls_R_factor_gt 0.0420
_refine_ls_shift/su_max 0.002
_refine_ls_shift/su_mean 0.000
_refine_ls_structure_factor_coef Fsqd
_refine_ls_weighting_details 'w=1/[\s^2^(Fo^2^)+(0.0472P)^2^+0.2732P] where P=(Fo^2^+2Fc^2^)/3'
_refine_ls_weighting_scheme calc
_refine_ls_wR_factor_gt 0.1013
_refine_ls_wR_factor_ref 0.1102
_reflns_Friedel_coverage 0.655
_reflns_Friedel_fraction_full 0.990
_reflns_Friedel_fraction_max 0.800
_reflns_number_gt 4625
_reflns_number_total 5240
_reflns_threshold_expression 'I > 2\s(I)'
_cod_data_source_file d5cc06215b2.cif
_cod_data_source_block mo_jrg251125a_0m_a
_cod_database_code 7135367
_shelx_shelxl_version_number 2019/1
_shelx_space_group_comment
;
The symmetry employed for this shelxl refinement is uniquely defined
by the following loop, which should always be used as a source of
symmetry information in preference to the above space-group names.
They are only intended as comments.
;
_shelx_estimated_absorpt_t_max 0.978
_shelx_estimated_absorpt_t_min 0.967
_olex2_refinement_description
;
1.a Aromatic/amide H refined with riding coordinates:
 C006(H006), C00A(H00A), C00B(H00B), C00C(H00C), C00F(H00F), C00G(H00G),
 C00H(H00H), C00I(H00I), C00J(H00J)
1.b Idealised Me refined as rotating group:
 C00K(H00D,H00E,H00K), C00L(H00L,H00M,H00N)
;
_olex2_submission_special_instructions 'No special instructions were received'

loop_
_space_group_symop_operation_xyz
'x, y, z'
'-x+1/2, -y, z+1/2'
'-x, y+1/2, -z+1/2'
'x+1/2, -y+1/2, -z'

loop_
_atom_site_label
_atom_site_type_symbol
_atom_site_fract_x
_atom_site_fract_y
_atom_site_fract_z
_atom_site_U_iso_or_equiv
_atom_site_adp_type
_atom_site_occupancy
_atom_site_site_symmetry_order
_atom_site_calc_flag
_atom_site_refinement_flags_posn
_atom_site_refinement_flags_adp
_atom_site_refinement_flags_occupancy
_atom_site_disorder_assembly
_atom_site_disorder_group
S001 S 0.74789(8) 0.30855(5) 0.56249(2) 0.02358(11) Uani 1 1 d . . . . .
O002 O 0.6045(3) 0.72126(17) 0.36945(4) 0.0265(3) Uani 1 1 d . . . . .
N003 N 0.6386(3) 0.21324(19) 0.65334(5) 0.0238(3) Uani 1 1 d . . . . .
C004 C 0.4035(3) 0.3931(2) 0.61778(6) 0.0224(3) Uani 1 1 d . . . . .
C005 C 0.3080(3) 0.3694(2) 0.66315(6) 0.0225(3) Uani 1 1 d . . . . .
C006 C 0.1127(4) 0.4299(2) 0.68807(7) 0.0258(4) Uani 1 1 d . . . . .
H006 H 0.008641 0.504479 0.674795 0.031 Uiso 1 1 calc R U . . .
C007 C 0.6021(3) 0.6500(2) 0.41129(6) 0.0216(3) Uani 1 1 d . . . . .
C008 C 0.4597(3) 0.2569(2) 0.68396(6) 0.0228(3) Uani 1 1 d . . . . .
C009 C 0.6016(3) 0.2970(2) 0.61428(6) 0.0223(3) Uani 1 1 d . . . . .
C00A C 0.7748(4) 0.5457(2) 0.42641(6) 0.0267(4) Uani 1 1 d . . . . .
H00A H 0.908033 0.519583 0.407391 0.032 Uiso 1 1 calc R U . . .
C00B C 0.4062(3) 0.6868(2) 0.43952(6) 0.0236(3) Uani 1 1 d . . . . .
H00B H 0.287442 0.757875 0.429339 0.028 Uiso 1 1 calc R U . . .
C00C C 0.3649(3) 0.4782(2) 0.57682(6) 0.0223(3) Uani 1 1 d . . . . .
H00C H 0.235595 0.548880 0.572705 0.027 Uiso 1 1 calc R U . . .
C00D C 0.5577(3) 0.5142(2) 0.49819(6) 0.0206(3) Uani 1 1 d . . . . .
C00E C 0.5346(3) 0.4469(2) 0.54412(6) 0.0210(3) Uani 1 1 d . . . . .
C00F C 0.7522(4) 0.4795(2) 0.46950(6) 0.0260(3) Uani 1 1 d . . . . .
H00F H 0.872058 0.409017 0.479637 0.031 Uiso 1 1 calc R U . . .
C00G C 0.3846(3) 0.6200(2) 0.48229(6) 0.0235(3) Uani 1 1 d . . . . .
H00G H 0.250826 0.645988 0.501164 0.028 Uiso 1 1 calc R U . . .
C00H C 0.0743(4) 0.3790(2) 0.73235(7) 0.0283(4) Uani 1 1 d . . . . .
H00H H -0.057047 0.419742 0.749456 0.034 Uiso 1 1 calc R U . . .
C00I C 0.4193(4) 0.2049(2) 0.72848(6) 0.0266(4) Uani 1 1 d . . . . .
H00I H 0.520066 0.128924 0.741953 0.032 Uiso 1 1 calc R U . . .
C00J C 0.2256(4) 0.2686(2) 0.75237(6) 0.0293(4) Uani 1 1 d . . . . .
H00J H 0.195410 0.236598 0.782868 0.035 Uiso 1 1 calc R U . . .
C00K C 0.8259(4) 0.0991(2) 0.66066(7) 0.0273(4) Uani 1 1 d . . . . .
H00D H 0.886327 0.107065 0.692048 0.041 Uiso 1 1 calc R U . . .
H00E H 0.959235 0.116881 0.639214 0.041 Uiso 1 1 calc R U . . .
H00K H 0.758579 -0.003660 0.655665 0.041 Uiso 1 1 calc R U . . .
C00L C 0.8114(4) 0.6953(3) 0.34128(7) 0.0314(4) Uani 1 1 d . . . . .
H00L H 0.797355 0.756392 0.313292 0.047 Uiso 1 1 calc R U . . .
H00M H 0.820887 0.586049 0.333354 0.047 Uiso 1 1 calc R U . . .
H00N H 0.958118 0.725455 0.357841 0.047 Uiso 1 1 calc R U . . .

loop_
_atom_site_aniso_label
_atom_site_aniso_U_11
_atom_site_aniso_U_22
_atom_site_aniso_U_33
_atom_site_aniso_U_23
_atom_site_aniso_U_13
_atom_site_aniso_U_12
S001 0.02087(18) 0.0273(2) 0.02259(19) -0.00039(16) 0.00199(16) 0.00428(19)
O002 0.0292(6) 0.0307(7) 0.0194(6) 0.0014(5) 0.0032(5) 0.0022(6)
N003 0.0240(7) 0.0259(7) 0.0216(6) -0.0009(6) -0.0014(5) 0.0042(6)
C004 0.0246(7) 0.0225(7) 0.0202(7) -0.0001(6) 0.0028(6) -0.0005(7)
C005 0.0245(8) 0.0219(7) 0.0211(7) -0.0005(6) 0.0017(6) -0.0010(6)
C006 0.0285(8) 0.0244(8) 0.0246(8) -0.0020(7) 0.0048(7) 0.0009(8)
C007 0.0234(7) 0.0228(8) 0.0186(7) -0.0035(6) 0.0001(6) -0.0020(7)
C008 0.0245(7) 0.0228(8) 0.0209(7) -0.0018(6) -0.0006(6) -0.0023(7)
C009 0.0236(7) 0.0238(8) 0.0195(7) -0.0009(6) 0.0007(6) -0.0002(7)
C00A 0.0259(8) 0.0306(9) 0.0235(7) -0.0004(7) 0.0055(7) 0.0048(8)
C00B 0.0224(7) 0.0268(8) 0.0216(7) -0.0019(7) 0.0001(6) 0.0032(7)
C00C 0.0224(7) 0.0220(7) 0.0226(7) 0.0004(6) 0.0021(6) 0.0026(7)
C00D 0.0205(7) 0.0210(7) 0.0201(7) -0.0031(6) 0.0015(6) -0.0026(6)
C00E 0.0206(7) 0.0205(7) 0.0219(7) -0.0016(6) 0.0001(6) 0.0007(6)
C00F 0.0249(7) 0.0283(8) 0.0246(7) 0.0015(7) 0.0045(8) 0.0065(8)
C00G 0.0205(7) 0.0282(8) 0.0217(7) -0.0027(7) 0.0025(6) 0.0026(7)
C00H 0.0319(9) 0.0291(9) 0.0240(8) -0.0045(7) 0.0053(7) -0.0024(8)
C00I 0.0319(9) 0.0267(8) 0.0212(7) 0.0003(7) -0.0032(7) -0.0027(8)
C00J 0.0377(10) 0.0311(9) 0.0190(7) -0.0012(7) 0.0014(8) -0.0059(9)
C00K 0.0268(8) 0.0269(9) 0.0282(9) -0.0007(7) -0.0033(7) 0.0050(7)
C00L 0.0352(9) 0.0368(10) 0.0222(8) 0.0014(8) 0.0078(7) 0.0020(9)

loop_
_atom_type_symbol
_atom_type_description
_atom_type_scat_dispersion_real
_atom_type_scat_dispersion_imag
_atom_type_scat_source
C C 0.0033 0.0016 'International Tables Vol C Tables 4.2.6.8 and 6.1.1.4'
H H 0.0000 0.0000 'International Tables Vol C Tables 4.2.6.8 and 6.1.1.4'
N N 0.0061 0.0033 'International Tables Vol C Tables 4.2.6.8 and 6.1.1.4'
O O 0.0106 0.0060 'International Tables Vol C Tables 4.2.6.8 and 6.1.1.4'
S S 0.1246 0.1234 'International Tables Vol C Tables 4.2.6.8 and 6.1.1.4'

loop_
_geom_angle_atom_site_label_1
_geom_angle_atom_site_label_2
_geom_angle_atom_site_label_3
_geom_angle
_geom_angle_site_symmetry_1
_geom_angle_site_symmetry_3
_geom_angle_publ_flag
C009 S001 C00E 89.72(9) . . ?
C007 O002 C00L 116.86(16) . . ?
C008 N003 C00K 126.89(16) . . ?
C009 N003 C008 106.68(15) . . ?
C009 N003 C00K 126.42(15) . . ?
C009 C004 C005 105.75(16) . . ?
C009 C004 C00C 111.78(16) . . ?
C00C C004 C005 142.47(18) . . ?
C006 C005 C004 134.81(18) . . ?
C006 C005 C008 119.16(17) . . ?
C008 C005 C004 106.03(16) . . ?
C005 C006 H006 120.6 . . ?
C00H C006 C005 118.89(19) . . ?
C00H C006 H006 120.6 . . ?
O002 C007 C00A 124.93(16) . . ?
O002 C007 C00B 115.57(16) . . ?
C00A C007 C00B 119.50(16) . . ?
N003 C008 C005 109.32(16) . . ?
N003 C008 C00I 128.88(18) . . ?
C00I C008 C005 121.80(18) . . ?
N003 C009 S001 134.10(14) . . ?
N003 C009 C004 112.21(16) . . ?
C004 C009 S001 113.69(13) . . ?
C007 C00A H00A 120.1 . . ?
C007 C00A C00F 119.83(17) . . ?
C00F C00A H00A 120.1 . . ?
C007 C00B H00B 119.8 . . ?
C00G C00B C007 120.30(17) . . ?
C00G C00B H00B 119.8 . . ?
C004 C00C H00C 123.8 . . ?
C00E C00C C004 112.48(17) . . ?
C00E C00C H00C 123.8 . . ?
C00F C00D C00E 121.98(17) . . ?
C00F C00D C00G 117.73(16) . . ?
C00G C00D C00E 120.27(16) . . ?
C00C C00E S001 112.32(14) . . ?
C00C C00E C00D 128.27(17) . . ?
C00D C00E S001 119.41(13) . . ?
C00A C00F C00D 121.62(18) . . ?
C00A C00F H00F 119.2 . . ?
C00D C00F H00F 119.2 . . ?
C00B C00G C00D 121.02(17) . . ?
C00B C00G H00G 119.5 . . ?
C00D C00G H00G 119.5 . . ?
C006 C00H H00H 119.4 . . ?
C006 C00H C00J 121.26(19) . . ?
C00J C00H H00H 119.4 . . ?
C008 C00I H00I 121.3 . . ?
C00J C00I C008 117.49(19) . . ?
C00J C00I H00I 121.3 . . ?
C00H C00J H00J 119.3 . . ?
C00I C00J C00H 121.39(18) . . ?
C00I C00J H00J 119.3 . . ?
N003 C00K H00D 109.5 . . ?
N003 C00K H00E 109.5 . . ?
N003 C00K H00K 109.5 . . ?
H00D C00K H00E 109.5 . . ?
H00D C00K H00K 109.5 . . ?
H00E C00K H00K 109.5 . . ?
O002 C00L H00L 109.5 . . ?
O002 C00L H00M 109.5 . . ?
O002 C00L H00N 109.5 . . ?
H00L C00L H00M 109.5 . . ?
H00L C00L H00N 109.5 . . ?
H00M C00L H00N 109.5 . . ?

loop_
_geom_bond_atom_site_label_1
_geom_bond_atom_site_label_2
_geom_bond_distance
_geom_bond_site_symmetry_2
_geom_bond_publ_flag
S001 C009 1.7205(18) . ?
S001 C00E 1.7684(18) . ?
O002 C007 1.373(2) . ?
O002 C00L 1.427(2) . ?
N003 C008 1.387(2) . ?
N003 C009 1.371(2) . ?
N003 C00K 1.450(2) . ?
C004 C005 1.444(2) . ?
C004 C009 1.381(3) . ?
C004 C00C 1.426(3) . ?
C005 C006 1.405(3) . ?
C005 C008 1.426(3) . ?
C006 H006 0.9500 . ?
C006 C00H 1.386(3) . ?
C007 C00A 1.390(3) . ?
C007 C00B 1.398(2) . ?
C008 C00I 1.398(3) . ?
C00A H00A 0.9500 . ?
C00A C00F 1.392(3) . ?
C00B H00B 0.9500 . ?
C00B C00G 1.385(2) . ?
C00C H00C 0.9500 . ?
C00C C00E 1.367(2) . ?
C00D C00E 1.472(2) . ?
C00D C00F 1.397(2) . ?
C00D C00G 1.406(3) . ?
C00F H00F 0.9500 . ?
C00G H00G 0.9500 . ?
C00H H00H 0.9500 . ?
C00H C00J 1.402(3) . ?
C00I H00I 0.9500 . ?
C00I C00J 1.393(3) . ?
C00J H00J 0.9500 . ?
C00K H00D 0.9800 . ?
C00K H00E 0.9800 . ?
C00K H00K 0.9800 . ?
C00L H00L 0.9800 . ?
C00L H00M 0.9800 . ?
C00L H00N 0.9800 . ?

loop_
_geom_torsion_atom_site_label_1
_geom_torsion_atom_site_label_2
_geom_torsion_atom_site_label_3
_geom_torsion_atom_site_label_4
_geom_torsion
_geom_torsion_site_symmetry_1
_geom_torsion_site_symmetry_2
_geom_torsion_site_symmetry_3
_geom_torsion_site_symmetry_4
_geom_torsion_publ_flag
O002 C007 C00A C00F -179.43(18) . . . . ?
O002 C007 C00B C00G 179.28(17) . . . . ?
N003 C008 C00I C00J 179.64(19) . . . . ?
C004 C005 C006 C00H -179.8(2) . . . . ?
C004 C005 C008 N003 -0.1(2) . . . . ?
C004 C005 C008 C00I -179.68(17) . . . . ?
C004 C00C C00E S001 0.7(2) . . . . ?
C004 C00C C00E C00D -178.53(17) . . . . ?
C005 C004 C009 S001 -179.16(13) . . . . ?
C005 C004 C009 N003 0.6(2) . . . . ?
C005 C004 C00C C00E 179.1(2) . . . . ?
C005 C006 C00H C00J -0.2(3) . . . . ?
C005 C008 C00I C00J -0.8(3) . . . . ?
C006 C005 C008 N003 179.75(17) . . . . ?
C006 C005 C008 C00I 0.1(3) . . . . ?
C006 C00H C00J C00I -0.5(3) . . . . ?
C007 C00A C00F C00D 0.6(3) . . . . ?
C007 C00B C00G C00D -0.1(3) . . . . ?
C008 N003 C009 S001 179.05(16) . . . . ?
C008 N003 C009 C004 -0.6(2) . . . . ?
C008 C005 C006 C00H 0.4(3) . . . . ?
C008 C00I C00J C00H 1.0(3) . . . . ?
C009 S001 C00E C00C -0.17(15) . . . . ?
C009 S001 C00E C00D 179.16(15) . . . . ?
C009 N003 C008 C005 0.4(2) . . . . ?
C009 N003 C008 C00I 179.99(19) . . . . ?
C009 C004 C005 C006 179.9(2) . . . . ?
C009 C004 C005 C008 -0.3(2) . . . . ?
C009 C004 C00C C00E -1.1(2) . . . . ?
C00A C007 C00B C00G 0.1(3) . . . . ?
C00B C007 C00A C00F -0.3(3) . . . . ?
C00C C004 C005 C006 -0.2(4) . . . . ?
C00C C004 C005 C008 179.5(2) . . . . ?
C00C C004 C009 S001 0.9(2) . . . . ?
C00C C004 C009 N003 -179.31(16) . . . . ?
C00E S001 C009 N003 179.9(2) . . . . ?
C00E S001 C009 C004 -0.45(15) . . . . ?
C00E C00D C00F C00A -178.88(18) . . . . ?
C00E C00D C00G C00B 178.67(17) . . . . ?
C00F C00D C00E S001 -4.2(2) . . . . ?
C00F C00D C00E C00C 175.05(19) . . . . ?
C00F C00D C00G C00B 0.3(3) . . . . ?
C00G C00D C00E S001 177.52(14) . . . . ?
C00G C00D C00E C00C -3.3(3) . . . . ?
C00G C00D C00F C00A -0.5(3) . . . . ?
C00K N003 C008 C005 -178.46(17) . . . . ?
C00K N003 C008 C00I 1.1(3) . . . . ?
C00K N003 C009 S001 -2.1(3) . . . . ?
C00K N003 C009 C004 178.24(17) . . . . ?
C00L O002 C007 C00A -5.5(3) . . . . ?
C00L O002 C007 C00B 175.32(17) . . . . ?
